data_7159477
loop_
_publ_author_name
'Gaware, Sujeet'
'Chatterjee, Rana'
'Kapdi, Anant R.'
'Dandela, Rambabu'

_publ_section_title
;
 Copper-catalysed chemoselective C-OH bond activation of <i>N</i>-benzoyl
 cytosine: facile access to 2-(dimethylamino)pyrimidine.
;
_journal_issue 29
_journal_name_full 'Organic &amp; biomolecular chemistry'
_journal_page_first 5944
_journal_page_last 5948
_journal_paper_doi 10.1039/d3ob00659j
_journal_volume 21
_journal_year 2023
_chemical_formula_moiety 'C14 H15 N3 O'
_chemical_formula_sum 'C14 H15 N3 O'
_chemical_formula_weight 241.29
_space_group_crystal_system triclinic
_space_group_IT_number 2
_space_group_name_Hall '-P 1'
_space_group_name_H-M_alt 'P -1'
_atom_sites_solution_hydrogens geom
_audit_creation_method SHELXL-2018/3
_audit_update_record
;
2023-04-27 deposited with the CCDC.	2023-06-06 downloaded from the CCDC.
;
_cell_angle_alpha 75.83(1)
_cell_angle_beta 81.71(1)
_cell_angle_gamma 80.98(1)
_cell_formula_units_Z 4
_cell_length_a 10.073(1)
_cell_length_b 11.310(1)
_cell_length_c 11.486(1)
_cell_measurement_reflns_used 2411
_cell_measurement_temperature 273(2)
_cell_measurement_theta_max 0.987
_cell_measurement_theta_min 0.980
_cell_volume 1245.4(2)
_computing_cell_refinement 'Bruker SHELXL'
_computing_data_collection 'Bruker APEX3'
_computing_data_reduction 'Bruker SAINT'
_computing_molecular_graphics 'Bruker SHELXTL'
_computing_publication_material 'Bruker SHELXTL'
_computing_structure_refinement 'SHELXL-2018/3 (Sheldrick, 2018)'
_computing_structure_solution 'SHELXT 2018/2 (Sheldrick, 2018)'
_diffrn_ambient_temperature 273(2)
_diffrn_measured_fraction_theta_full 0.996
_diffrn_measured_fraction_theta_max 0.995
_diffrn_measurement_device_type 'Bruker D8 Venture photon 100 CMOS detector'
_diffrn_measurement_method 'Omega and Phi scans'
_diffrn_radiation_type MoK\a
_diffrn_radiation_wavelength 0.71073
_diffrn_reflns_av_R_equivalents 0.1099
_diffrn_reflns_av_unetI/netI 0.0857
_diffrn_reflns_Laue_measured_fraction_full 0.996
_diffrn_reflns_Laue_measured_fraction_max 0.995
_diffrn_reflns_limit_h_max 12
_diffrn_reflns_limit_h_min -12
_diffrn_reflns_limit_k_max 14
_diffrn_reflns_limit_k_min -14
_diffrn_reflns_limit_l_max 14
_diffrn_reflns_limit_l_min -14
_diffrn_reflns_number 22616
_diffrn_reflns_point_group_measured_fraction_full 0.996
_diffrn_reflns_point_group_measured_fraction_max 0.995
_diffrn_reflns_theta_full 25.242
_diffrn_reflns_theta_max 26.346
_diffrn_reflns_theta_min 2.307
_diffrn_source microfocus
_exptl_absorpt_coefficient_mu 0.084
_exptl_absorpt_correction_T_max 0.987
_exptl_absorpt_correction_T_min 0.980
_exptl_absorpt_correction_type multi-scan
_exptl_crystal_colour colorless
_exptl_crystal_density_diffrn 1.287
_exptl_crystal_description block
_exptl_crystal_F_000 512
_exptl_crystal_size_max 0.25
_exptl_crystal_size_mid 0.20
_exptl_crystal_size_min 0.15
_refine_diff_density_max 0.327
_refine_diff_density_min -0.437
_refine_diff_density_rms 0.052
_refine_ls_extinction_method none
_refine_ls_goodness_of_fit_ref 1.065
_refine_ls_hydrogen_treatment constr
_refine_ls_matrix_type full
_refine_ls_number_parameters 329
_refine_ls_number_reflns 5072
_refine_ls_number_restraints 0
_refine_ls_restrained_S_all 1.065
_refine_ls_R_factor_all 0.1733
_refine_ls_R_factor_gt 0.0797
_refine_ls_shift/su_max 0.000
_refine_ls_shift/su_mean 0.000
_refine_ls_structure_factor_coef Fsqd
_refine_ls_weighting_details 'w=1/[\s^2^(Fo^2^)+(0.1000P)^2^+0.8647P] where P=(Fo^2^+2Fc^2^)/3'
_refine_ls_weighting_scheme calc
_refine_ls_wR_factor_gt 0.1960
_refine_ls_wR_factor_ref 0.2720
_reflns_Friedel_coverage 0.000
_reflns_number_gt 2411
_reflns_number_total 5072
_reflns_threshold_expression 'I > 2\s(I)'
_cod_data_source_file d3ob00659j2.cif
_cod_data_source_block DATAM_a
_cod_depositor_comments 'Adding full bibliography for 7159477.cif.'
_cod_original_cell_volume 1245.6(1)
_cod_database_code 7159477
_shelx_shelxl_version_number 2018/3
_shelx_space_group_comment
;
The symmetry employed for this shelxl refinement is uniquely defined
by the following loop, which should always be used as a source of
symmetry information in preference to the above space-group names.
They are only intended as comments.
;

loop_
_space_group_symop_operation_xyz
'x, y, z'
'-x, -y, -z'

loop_
_atom_site_label
_atom_site_type_symbol
_atom_site_fract_x
_atom_site_fract_y
_atom_site_fract_z
_atom_site_U_iso_or_equiv
_atom_site_adp_type
_atom_site_occupancy
_atom_site_site_symmetry_order
_atom_site_calc_flag
_atom_site_refinement_flags_posn
_atom_site_refinement_flags_adp
_atom_site_refinement_flags_occupancy
_atom_site_disorder_assembly
_atom_site_disorder_group
C12 C 0.6117(3) 0.5485(3) 0.6371(3) 0.0405(7) Uani 1 1 d . . . . .
H12 H 0.700666 0.513901 0.646440 0.049 Uiso 1 1 calc R U . . .
C21 C 0.8666(3) 0.3484(3) 0.7802(3) 0.0448(8) Uani 1 1 d . . . . .
H21 H 0.792988 0.368509 0.735520 0.054 Uiso 1 1 calc R U . . .
O2 O 0.3566(3) 0.3918(3) 0.9397(3) 0.0908(10) Uani 1 1 d . . . . .
N6 N 0.5553(3) 0.4315(3) 0.8236(3) 0.0618(8) Uani 1 1 d . . . . .
H6 H 0.641430 0.412788 0.823028 0.074 Uiso 1 1 calc R U . . .
N5 N 0.8692(3) 0.5534(3) 0.7524(3) 0.0676(9) Uani 1 1 d . . . . .
H5 H 0.787684 0.561076 0.734721 0.081 Uiso 1 1 calc R U . . .
N4 N 0.4558(4) 0.6917(3) 0.5183(3) 0.0736(10) Uani 1 1 d . . . . .
O1 O 1.0405(3) 0.6639(3) 0.7530(4) 0.1012(11) Uani 1 1 d . . . . .
N3 N 1.0200(4) 0.1935(4) 0.8897(3) 0.0780(10) Uani 1 1 d . . . . .
N1 N 0.8592(4) 0.1436(3) 0.7918(3) 0.0775(10) Uani 1 1 d . . . . .
N2 N 0.6790(4) 0.6521(3) 0.4444(3) 0.0746(10) Uani 1 1 d . . . . .
C11 C 0.5801(4) 0.6286(3) 0.5359(4) 0.0625(10) Uani 1 1 d . . . . .
C20 C 0.9255(4) 0.4341(4) 0.8050(3) 0.0633(10) Uani 1 1 d . . . . .
C8 C 0.5124(4) 0.5193(3) 0.7244(3) 0.0580(9) Uani 1 1 d . . . . .
C17 C 0.9166(4) 0.2319(4) 0.8216(4) 0.0685(11) Uani 1 1 d . . . . .
C4 C 0.5596(4) 0.2719(4) 1.0050(3) 0.0615(10) Uani 1 1 d . . . . .
C5 C 0.6782(4) 0.2875(4) 1.0420(4) 0.0680(11) Uani 1 1 d . . . . .
H115 H 0.710366 0.363359 1.015842 0.082 Uiso 1 1 calc R U . . .
C10 C 0.3612(4) 0.6611(4) 0.6095(4) 0.0749(12) Uani 1 1 d . . . . .
H10 H 0.274413 0.702573 0.601832 0.090 Uiso 1 1 calc R U . . .
C7 C 0.4799(4) 0.3707(4) 0.9221(4) 0.0641(10) Uani 1 1 d . . . . .
C19 C 1.0311(4) 0.4072(4) 0.8758(4) 0.0729(12) Uani 1 1 d . . . . .
H19 H 1.071179 0.467855 0.894623 0.087 Uiso 1 1 calc R U . . .
C9 C 0.3803(4) 0.5737(4) 0.7137(4) 0.0666(11) Uani 1 1 d . . . . .
H9 H 0.309549 0.552351 0.773160 0.080 Uiso 1 1 calc R U . . .
C6 C 0.7504(5) 0.1936(4) 1.1166(4) 0.0826(13) Uani 1 1 d . . . . .
H117 H 0.829586 0.206032 1.142028 0.099 Uiso 1 1 calc R U . . .
C18 C 1.0721(5) 0.2841(5) 0.9160(4) 0.0806(13) Uani 1 1 d . . . . .
H18 H 1.141606 0.262056 0.965445 0.097 Uiso 1 1 calc R U . . .
C22 C 0.9294(4) 0.6597(4) 0.7256(4) 0.0725(11) Uani 1 1 d . . . . .
C23 C 0.8488(4) 0.7676(4) 0.6555(4) 0.0708(11) Uani 1 1 d . . . . .
C3 C 0.5113(5) 0.1591(4) 1.0460(4) 0.0809(13) Uani 1 1 d . . . . .
H3 H 0.429160 0.147888 1.025065 0.097 Uiso 1 1 calc R U . . .
C24 C 0.7129(5) 0.7986(4) 0.6850(5) 0.0801(13) Uani 1 1 d . . . . .
H24 H 0.667225 0.750844 0.751782 0.096 Uiso 1 1 calc R U . . .
C1 C 0.7035(6) 0.0801(5) 1.1534(5) 0.0930(15) Uani 1 1 d . . . . .
H1 H 0.752405 0.015003 1.202402 0.112 Uiso 1 1 calc R U . . .
C15 C 0.7507(5) 0.1756(4) 0.7163(5) 0.0872(14) Uani 1 1 d . . . . .
H15A H 0.665538 0.178003 0.766034 0.131 Uiso 1 1 calc R U . . .
H15B H 0.755739 0.115172 0.669330 0.131 Uiso 1 1 calc R U . . .
H15C H 0.758373 0.254786 0.663214 0.131 Uiso 1 1 calc R U . . .
C13 C 0.8104(5) 0.5800(5) 0.4456(4) 0.0849(13) Uani 1 1 d . . . . .
H13A H 0.876238 0.628743 0.455223 0.127 Uiso 1 1 calc R U . . .
H13B H 0.834340 0.554147 0.370901 0.127 Uiso 1 1 calc R U . . .
H13C H 0.808101 0.509035 0.511605 0.127 Uiso 1 1 calc R U . . .
C2 C 0.5853(6) 0.0639(5) 1.1178(5) 0.0995(16) Uani 1 1 d . . . . .
H2 H 0.554448 -0.012600 1.142410 0.119 Uiso 1 1 calc R U . . .
C28 C 0.9142(5) 0.8414(5) 0.5554(5) 0.0901(14) Uani 1 1 d . . . . .
H28 H 1.006745 0.823483 0.535368 0.108 Uiso 1 1 calc R U . . .
C25 C 0.6441(6) 0.9003(5) 0.6158(6) 0.0994(17) Uani 1 1 d . . . . .
H25 H 0.552340 0.921397 0.636771 0.119 Uiso 1 1 calc R U . . .
C16 C 0.8931(6) 0.0136(4) 0.8465(5) 0.0989(16) Uani 1 1 d . . . . .
H16A H 0.957068 0.004525 0.903436 0.148 Uiso 1 1 calc R U . . .
H16B H 0.931951 -0.029345 0.784667 0.148 Uiso 1 1 calc R U . . .
H16C H 0.812675 -0.020118 0.887330 0.148 Uiso 1 1 calc R U . . .
C14 C 0.6543(5) 0.7449(4) 0.3339(4) 0.0941(15) Uani 1 1 d . . . . .
H14A H 0.573852 0.799383 0.348959 0.141 Uiso 1 1 calc R U . . .
H14B H 0.642864 0.705263 0.271666 0.141 Uiso 1 1 calc R U . . .
H14C H 0.729802 0.790932 0.308459 0.141 Uiso 1 1 calc R U . . .
C26 C 0.7094(7) 0.9706(5) 0.5167(6) 0.1063(19) Uani 1 1 d . . . . .
H26 H 0.662207 1.039047 0.470317 0.128 Uiso 1 1 calc R U . . .
C27 C 0.8433(7) 0.9401(5) 0.4863(6) 0.1079(18) Uani 1 1 d . . . . .
H27 H 0.887246 0.986824 0.417767 0.130 Uiso 1 1 calc R U . . .

loop_
_atom_site_aniso_label
_atom_site_aniso_U_11
_atom_site_aniso_U_22
_atom_site_aniso_U_33
_atom_site_aniso_U_23
_atom_site_aniso_U_13
_atom_site_aniso_U_12
C12 0.0341(15) 0.0393(17) 0.0433(18) 0.0007(14) -0.0078(14) -0.0033(13)
C21 0.0391(17) 0.0463(19) 0.0481(19) -0.0047(15) -0.0134(14) -0.0044(15)
O2 0.0595(19) 0.104(2) 0.093(2) 0.0038(19) 0.0017(16) -0.0156(16)
N6 0.0511(17) 0.065(2) 0.0615(19) 0.0028(16) -0.0077(15) -0.0100(15)
N5 0.0561(18) 0.067(2) 0.080(2) -0.0114(18) -0.0089(16) -0.0148(16)
N4 0.072(2) 0.068(2) 0.074(2) -0.0025(18) -0.017(2) -0.0043(18)
O1 0.074(2) 0.092(2) 0.144(3) -0.015(2) -0.031(2) -0.0267(17)
N3 0.068(2) 0.083(3) 0.077(2) -0.004(2) -0.0217(19) -0.0023(19)
N1 0.089(3) 0.063(2) 0.082(2) -0.0119(19) -0.028(2) -0.0039(19)
N2 0.080(2) 0.074(2) 0.060(2) -0.0005(18) -0.0027(18) -0.0063(19)
C11 0.066(2) 0.055(2) 0.069(3) -0.015(2) -0.009(2) -0.0111(19)
C20 0.050(2) 0.074(3) 0.058(2) -0.004(2) -0.0030(18) -0.0037(19)
C8 0.061(2) 0.051(2) 0.064(2) -0.0110(18) -0.0170(19) -0.0074(17)
C17 0.062(2) 0.083(3) 0.058(2) -0.012(2) -0.008(2) -0.007(2)
C4 0.063(2) 0.062(2) 0.057(2) -0.0045(19) -0.0055(19) -0.0151(19)
C5 0.073(3) 0.067(3) 0.061(2) -0.008(2) -0.006(2) -0.013(2)
C10 0.064(3) 0.069(3) 0.087(3) -0.009(2) -0.020(2) 0.004(2)
C7 0.061(2) 0.070(3) 0.061(2) -0.008(2) -0.003(2) -0.019(2)
C19 0.066(3) 0.086(3) 0.067(3) -0.010(2) -0.014(2) -0.018(2)
C9 0.056(2) 0.070(3) 0.069(3) -0.008(2) -0.0105(19) -0.0038(19)
C6 0.086(3) 0.089(3) 0.068(3) -0.005(3) -0.016(2) -0.010(3)
C18 0.068(3) 0.098(4) 0.070(3) -0.002(3) -0.017(2) -0.012(3)
C22 0.062(3) 0.072(3) 0.088(3) -0.021(2) -0.007(2) -0.018(2)
C23 0.068(3) 0.062(2) 0.087(3) -0.022(2) -0.006(2) -0.017(2)
C3 0.088(3) 0.077(3) 0.074(3) 0.005(2) -0.012(2) -0.032(2)
C24 0.073(3) 0.071(3) 0.100(4) -0.029(3) -0.004(3) -0.009(2)
C1 0.113(4) 0.074(3) 0.079(3) 0.009(3) -0.015(3) -0.008(3)
C15 0.095(3) 0.083(3) 0.091(3) -0.028(3) -0.030(3) -0.005(3)
C13 0.081(3) 0.099(3) 0.072(3) -0.019(3) 0.008(2) -0.016(3)
C2 0.130(5) 0.072(3) 0.090(4) 0.010(3) -0.017(3) -0.036(3)
C28 0.083(3) 0.084(3) 0.105(4) -0.015(3) -0.008(3) -0.027(3)
C25 0.088(3) 0.080(4) 0.140(5) -0.043(4) -0.027(4) 0.000(3)
C16 0.118(4) 0.067(3) 0.105(4) -0.007(3) -0.027(3) 0.000(3)
C14 0.122(4) 0.085(3) 0.065(3) 0.008(3) -0.010(3) -0.021(3)
C26 0.130(5) 0.069(3) 0.129(5) -0.014(3) -0.054(4) -0.017(3)
C27 0.118(5) 0.092(4) 0.114(4) -0.002(3) -0.022(4) -0.039(4)

loop_
_atom_type_symbol
_atom_type_description
_atom_type_scat_dispersion_real
_atom_type_scat_dispersion_imag
_atom_type_scat_source
C C 0.0033 0.0016 'International Tables Vol C Tables 4.2.6.8 and 6.1.1.4'
H H 0.0000 0.0000 'International Tables Vol C Tables 4.2.6.8 and 6.1.1.4'
N N 0.0061 0.0033 'International Tables Vol C Tables 4.2.6.8 and 6.1.1.4'
O O 0.0106 0.0060 'International Tables Vol C Tables 4.2.6.8 and 6.1.1.4'

loop_
_geom_angle_atom_site_label_1
_geom_angle_atom_site_label_2
_geom_angle_atom_site_label_3
_geom_angle
_geom_angle_site_symmetry_1
_geom_angle_site_symmetry_3
_geom_angle_publ_flag
C8 C12 C11 118.1(3) . . ?
C20 C21 C17 117.4(4) . . ?
C7 N6 C8 129.1(3) . . ?
C22 N5 C20 127.5(4) . . ?
C10 N4 C11 114.1(4) . . ?
C18 N3 C17 114.3(4) . . ?
C17 N1 C15 121.1(4) . . ?
C17 N1 C16 121.5(4) . . ?
C15 N1 C16 117.0(4) . . ?
C11 N2 C13 122.0(4) . . ?
C11 N2 C14 121.3(4) . . ?
C13 N2 C14 116.5(4) . . ?
C12 C11 N2 118.2(4) . . ?
C12 C11 N4 125.0(4) . . ?
N2 C11 N4 116.8(4) . . ?
C21 C20 C19 122.7(4) . . ?
C21 C20 N5 112.7(3) . . ?
C19 C20 N5 124.5(4) . . ?
C12 C8 C9 121.6(4) . . ?
C12 C8 N6 113.4(3) . . ?
C9 C8 N6 125.0(4) . . ?
C21 C17 N3 125.6(4) . . ?
C21 C17 N1 117.4(4) . . ?
N3 C17 N1 117.0(4) . . ?
C5 C4 C3 118.8(4) . . ?
C5 C4 C7 123.1(4) . . ?
C3 C4 C7 118.1(4) . . ?
C6 C5 C4 121.5(4) . . ?
N4 C10 C9 125.6(4) . . ?
O2 C7 N6 123.4(4) . . ?
O2 C7 C4 122.2(4) . . ?
N6 C7 C4 114.4(3) . . ?
C18 C19 C20 114.8(4) . . ?
C10 C9 C8 115.3(4) . . ?
C5 C6 C1 119.0(5) . . ?
N3 C18 C19 125.0(4) . . ?
O1 C22 N5 123.3(4) . . ?
O1 C22 C23 122.9(4) . . ?
N5 C22 C23 113.7(4) . . ?
C24 C23 C28 118.5(4) . . ?
C24 C23 C22 123.1(4) . . ?
C28 C23 C22 118.4(4) . . ?
C2 C3 C4 119.8(5) . . ?
C23 C24 C25 120.1(5) . . ?
C2 C1 C6 119.9(5) . . ?
C1 C2 C3 120.9(5) . . ?
C27 C28 C23 120.4(5) . . ?
C26 C25 C24 120.7(5) . . ?
C27 C26 C25 119.7(5) . . ?
C26 C27 C28 120.7(6) . . ?

loop_
_geom_bond_atom_site_label_1
_geom_bond_atom_site_label_2
_geom_bond_distance
_geom_bond_site_symmetry_2
_geom_bond_publ_flag
C12 C8 1.329(5) . ?
C12 C11 1.332(5) . ?
C21 C20 1.319(5) . ?
C21 C17 1.330(5) . ?
O2 C7 1.224(4) . ?
N6 C7 1.365(5) . ?
N6 C8 1.388(5) . ?
N5 C22 1.379(5) . ?
N5 C20 1.402(5) . ?
N4 C10 1.328(5) . ?
N4 C11 1.357(5) . ?
O1 C22 1.216(5) . ?
N3 C18 1.335(6) . ?
N3 C17 1.347(5) . ?
N1 C17 1.361(5) . ?
N1 C15 1.440(5) . ?
N1 C16 1.458(5) . ?
N2 C11 1.345(5) . ?
N2 C13 1.442(6) . ?
N2 C14 1.460(5) . ?
C20 C19 1.383(5) . ?
C8 C9 1.385(5) . ?
C4 C5 1.374(5) . ?
C4 C3 1.386(6) . ?
C4 C7 1.489(5) . ?
C5 C6 1.372(6) . ?
C10 C9 1.370(6) . ?
C19 C18 1.373(6) . ?
C6 C1 1.384(7) . ?
C22 C23 1.481(6) . ?
C23 C24 1.374(6) . ?
C23 C28 1.392(6) . ?
C3 C2 1.372(6) . ?
C24 C25 1.377(7) . ?
C1 C2 1.366(7) . ?
C28 C27 1.366(7) . ?
C25 C26 1.365(8) . ?
C26 C27 1.355(8) . ?
